data_2218098
loop_
_publ_author_name
'Ma, Wei-Wu'
'Yang, Ming-Hua'

_publ_section_title
;Diaquabis(2,5-di-4-pyridyl-1,3,4-thiadiazole-\k<i>N</i>^2^)bis(thiocyanato-\k<i>N</i>)copper(II)
 dihydrate
;
_journal_coeditor_code DN2330
_journal_issue 5
_journal_name_full 'Acta Crystallographica Section E'
_journal_page_first m630
_journal_paper_doi 10.1107/S1600536808008854
_journal_volume 64
_journal_year 2008
_chemical_formula_iupac '[Cu (N C S)2 (C12 H8 N4 S)2 (H2 O)2], 2H2 O'
_chemical_formula_moiety 'C26 H20 Cu N10 O2 S4, 2(H2 O)'
_chemical_formula_sum 'C26 H24 Cu N10 O4 S4'
_chemical_formula_weight 732.33
_chemical_name_systematic
;
Diaquabis(2,5-di-4-pyridyl-1,3,4-thiadiazole-\kN^5^)bis(thiocyanato-
\kN)copper(II) dihydrate
;
_space_group_IT_number 2
_symmetry_cell_setting triclinic
_symmetry_space_group_name_Hall '-P 1'
_symmetry_space_group_name_H-M 'P -1'
_atom_sites_solution_hydrogens geom
_atom_sites_solution_primary direct
_atom_sites_solution_secondary difmap
_audit_creation_method SHELXL-97
_cell_angle_alpha 104.629(2)
_cell_angle_beta 93.067(2)
_cell_angle_gamma 112.228(2)
_cell_formula_units_Z 1
_cell_length_a 7.0555(11)
_cell_length_b 8.3034(13)
_cell_length_c 14.849(2)
_cell_measurement_reflns_used 2692
_cell_measurement_temperature 298(2)
_cell_measurement_theta_max 25.10
_cell_measurement_theta_min 1.44
_cell_volume 768.3(2)
_computing_cell_refinement 'SAINT (Bruker, 2004)'
_computing_data_collection 'APEX2 (Bruker, 2004)'
_computing_data_reduction 'SAINT (Bruker, 2004)'
_computing_molecular_graphics
;
ORTEPIII (Burnett & Johnson, 1996), ORTEP-3 for Windows (Farrugia,
1997) and
PLATON (Spek, 2003)
;
_computing_publication_material 'SHELXL97 (Sheldrick, 2008)'
_computing_structure_refinement 'SHELXL97 (Sheldrick, 2008)'
_computing_structure_solution 'SHELXS97 (Sheldrick, 2008)'
_diffrn_ambient_temperature 298(2)
_diffrn_measured_fraction_theta_full 0.984
_diffrn_measured_fraction_theta_max 0.984
_diffrn_measurement_device_type 'Bruker APEXII area-detector'
_diffrn_measurement_method '\f and \w'
_diffrn_radiation_monochromator graphite
_diffrn_radiation_source 'fine-focus sealed tube'
_diffrn_radiation_type MoK\a
_diffrn_radiation_wavelength 0.71073
_diffrn_reflns_av_R_equivalents 0.0276
_diffrn_reflns_av_sigmaI/netI 0.0648
_diffrn_reflns_limit_h_max 5
_diffrn_reflns_limit_h_min -8
_diffrn_reflns_limit_k_max 9
_diffrn_reflns_limit_k_min -9
_diffrn_reflns_limit_l_max 17
_diffrn_reflns_limit_l_min -17
_diffrn_reflns_number 3905
_diffrn_reflns_theta_full 25.10
_diffrn_reflns_theta_max 25.10
_diffrn_reflns_theta_min 1.44
_diffrn_standards_interval_count 0
_diffrn_standards_interval_time 0
_diffrn_standards_number 0
_exptl_absorpt_coefficient_mu 1.034
_exptl_absorpt_correction_T_max 0.8277
_exptl_absorpt_correction_T_min 0.7605
_exptl_absorpt_correction_type multi-scan
_exptl_absorpt_process_details '(SADABS; Sheldrick, 2004)'
_exptl_crystal_colour blue
_exptl_crystal_density_diffrn 1.583
_exptl_crystal_density_method 'not measured'
_exptl_crystal_description block
_exptl_crystal_F_000 375
_exptl_crystal_size_max 0.28
_exptl_crystal_size_mid 0.24
_exptl_crystal_size_min 0.19
_refine_diff_density_max 0.441
_refine_diff_density_min -0.689
_refine_ls_extinction_method none
_refine_ls_goodness_of_fit_ref 1.074
_refine_ls_hydrogen_treatment constr
_refine_ls_matrix_type full
_refine_ls_number_parameters 205
_refine_ls_number_reflns 2692
_refine_ls_number_restraints 0
_refine_ls_restrained_S_all 1.074
_refine_ls_R_factor_all 0.0938
_refine_ls_R_factor_gt 0.0608
_refine_ls_shift/su_max 0.000
_refine_ls_shift/su_mean 0.000
_refine_ls_structure_factor_coef Fsqd
_refine_ls_weighting_details 'calc w=1/[\s^2^(Fo^2^)+(0.0774P)^2^+0.6059P] where P=(Fo^2^+2Fc^2^)/3'
_refine_ls_weighting_scheme calc
_refine_ls_wR_factor_gt 0.1485
_refine_ls_wR_factor_ref 0.1692
_reflns_number_gt 1794
_reflns_number_total 2692
_reflns_threshold_expression I>2\s(I)
_cod_data_source_file dn2330.cif
_cod_data_source_block I
_cod_original_sg_symbol_H-M ' P -1'
_cod_database_code 2218098
_cod_database_fobs_code 2218098

loop_
_symmetry_equiv_pos_as_xyz
'x, y, z'
'-x, -y, -z'

loop_
_atom_site_type_symbol
_atom_site_label
_atom_site_fract_x
_atom_site_fract_y
_atom_site_fract_z
_atom_site_U_iso_or_equiv
_atom_site_adp_type
_atom_site_calc_flag
_atom_site_refinement_flags
_atom_site_occupancy
Cu Cu1 0.5000 1.0000 0.0000 0.0423(3) Uani d S 1
S S1 -0.0367(2) 0.7797(2) 0.40422(10) 0.0484(4) Uani d . 1
S S2 0.7893(2) 0.5558(2) -0.03644(12) 0.0477(4) Uani d . 1
N N1 0.6831(7) 0.8539(6) -0.0062(3) 0.0417(11) Uani d . 1
N N2 0.4011(6) 0.9385(6) 0.1283(3) 0.0349(10) Uani d . 1
N N3 0.3261(7) 0.7924(7) 0.4413(3) 0.0486(13) Uani d . 1
N N4 0.2304(8) 0.7563(7) 0.5165(3) 0.0489(13) Uani d . 1
N N5 -0.3536(8) 0.6276(7) 0.7101(3) 0.0511(13) Uani d . 1
O O1 0.2491(5) 0.7683(5) -0.0897(3) 0.0434(9) Uani d . 1
H H1B 0.1349 0.7366 -0.0728 0.065 Uiso d R 1
H H1C 0.2596 0.6773 -0.1223 0.065 Uiso d R 1
O O2 -0.6718(6) 0.4775(6) 0.8112(3) 0.0586(12) Uani d . 1
H H2B -0.5687 0.5204 0.7880 0.088 Uiso d R 1
H H2C -0.6415 0.4525 0.8582 0.088 Uiso d R 1
C C1 0.7271(8) 0.7310(8) -0.0188(4) 0.0347(12) Uani d . 1
C C2 0.2117(9) 0.9123(8) 0.1465(4) 0.0436(14) Uani d . 1
H H2 0.1223 0.9275 0.1043 0.052 Uiso calc R 1
C C3 0.1394(9) 0.8639(8) 0.2240(4) 0.0455(14) Uani d . 1
H H3 0.0025 0.8407 0.2316 0.055 Uiso calc R 1
C C4 0.2713(8) 0.8505(7) 0.2895(4) 0.0379(13) Uani d . 1
C C5 0.4715(9) 0.8795(8) 0.2725(4) 0.0475(15) Uani d . 1
H H5 0.5660 0.8706 0.3150 0.057 Uiso calc R 1
C C6 0.5266(9) 0.9218(8) 0.1915(4) 0.0432(14) Uani d . 1
H H6 0.6604 0.9397 0.1802 0.052 Uiso calc R 1
C C7 0.2060(8) 0.8066(7) 0.3769(4) 0.0395(13) Uani d . 1
C C8 0.0424(9) 0.7481(8) 0.5080(4) 0.0418(13) Uani d . 1
C C9 -0.0929(8) 0.7148(7) 0.5800(4) 0.0379(13) Uani d . 1
C C10 -0.2927(9) 0.7063(8) 0.5682(4) 0.0442(14) Uani d . 1
H H10 -0.3440 0.7292 0.5160 0.053 Uiso calc R 1
C C11 -0.4144(9) 0.6632(8) 0.6357(4) 0.0495(15) Uani d . 1
H H11 -0.5479 0.6593 0.6276 0.059 Uiso calc R 1
C C12 -0.1584(10) 0.6393(9) 0.7221(4) 0.0559(17) Uani d . 1
H H12 -0.1112 0.6178 0.7757 0.067 Uiso calc R 1
C C13 -0.0248(9) 0.6813(8) 0.6596(4) 0.0497(15) Uani d . 1
H H13 0.1090 0.6871 0.6705 0.060 Uiso calc R 1

loop_
_atom_site_aniso_label
_atom_site_aniso_U_11
_atom_site_aniso_U_22
_atom_site_aniso_U_33
_atom_site_aniso_U_12
_atom_site_aniso_U_13
_atom_site_aniso_U_23
Cu1 0.0421(6) 0.0432(6) 0.0477(6) 0.0197(5) 0.0129(4) 0.0186(5)
S1 0.0490(9) 0.0680(11) 0.0412(9) 0.0289(8) 0.0147(7) 0.0281(8)
S2 0.0484(9) 0.0420(9) 0.0663(11) 0.0258(7) 0.0192(8) 0.0252(8)
N1 0.044(3) 0.043(3) 0.052(3) 0.026(2) 0.015(2) 0.020(2)
N2 0.032(2) 0.037(3) 0.038(3) 0.014(2) 0.009(2) 0.015(2)
N3 0.045(3) 0.063(3) 0.043(3) 0.022(3) 0.012(2) 0.023(3)
N4 0.048(3) 0.064(3) 0.041(3) 0.021(3) 0.014(2) 0.027(3)
N5 0.050(3) 0.064(4) 0.044(3) 0.022(3) 0.017(2) 0.022(3)
O1 0.035(2) 0.043(2) 0.051(2) 0.0140(17) 0.0117(17) 0.0118(18)
O2 0.055(3) 0.059(3) 0.051(3) 0.013(2) 0.018(2) 0.011(2)
C1 0.031(3) 0.045(3) 0.031(3) 0.014(2) 0.011(2) 0.016(3)
C2 0.041(3) 0.052(4) 0.043(3) 0.018(3) 0.007(3) 0.023(3)
C3 0.035(3) 0.056(4) 0.046(3) 0.013(3) 0.009(3) 0.022(3)
C4 0.040(3) 0.034(3) 0.036(3) 0.011(2) 0.012(2) 0.009(2)
C5 0.042(3) 0.064(4) 0.045(4) 0.026(3) 0.009(3) 0.025(3)
C6 0.040(3) 0.054(4) 0.043(3) 0.022(3) 0.017(3) 0.020(3)
C7 0.042(3) 0.039(3) 0.036(3) 0.014(3) 0.009(3) 0.012(3)
C8 0.047(3) 0.043(3) 0.037(3) 0.017(3) 0.006(3) 0.014(3)
C9 0.043(3) 0.035(3) 0.036(3) 0.015(2) 0.008(2) 0.012(3)
C10 0.046(3) 0.053(4) 0.047(3) 0.026(3) 0.009(3) 0.026(3)
C11 0.041(3) 0.052(4) 0.058(4) 0.020(3) 0.012(3) 0.017(3)
C12 0.054(4) 0.075(5) 0.042(4) 0.023(3) 0.014(3) 0.026(3)
C13 0.043(3) 0.066(4) 0.043(4) 0.022(3) 0.007(3) 0.023(3)

loop_
_atom_type_symbol
_atom_type_description
_atom_type_scat_dispersion_real
_atom_type_scat_dispersion_imag
_atom_type_scat_source
C C 0.0033 0.0016 'International Tables Vol C Tables 4.2.6.8 and 6.1.1.4'
H H 0.0000 0.0000 'International Tables Vol C Tables 4.2.6.8 and 6.1.1.4'
N N 0.0061 0.0033 'International Tables Vol C Tables 4.2.6.8 and 6.1.1.4'
O O 0.0106 0.0060 'International Tables Vol C Tables 4.2.6.8 and 6.1.1.4'
Cu Cu 0.3201 1.2651 'International Tables Vol C Tables 4.2.6.8 and 6.1.1.4'
S S 0.1246 0.1234 'International Tables Vol C Tables 4.2.6.8 and 6.1.1.4'

loop_
_geom_angle_atom_site_label_1
_geom_angle_atom_site_label_2
_geom_angle_atom_site_label_3
_geom_angle_site_symmetry_1
_geom_angle_site_symmetry_3
_geom_angle
N1 Cu1 N1 . 2_675 180.0000(10)
N1 Cu1 O1 . 2_675 89.03(16)
N1 Cu1 O1 2_675 2_675 90.97(16)
N1 Cu1 O1 . . 90.97(16)
N1 Cu1 O1 2_675 . 89.03(17)
O1 Cu1 O1 2_675 . 180.0
N1 Cu1 N2 . . 91.15(17)
N1 Cu1 N2 2_675 . 88.85(17)
O1 Cu1 N2 2_675 . 86.47(15)
O1 Cu1 N2 . . 93.53(15)
N1 Cu1 N2 . 2_675 88.85(17)
N1 Cu1 N2 2_675 2_675 91.15(17)
O1 Cu1 N2 2_675 2_675 93.53(15)
O1 Cu1 N2 . 2_675 86.47(14)
N2 Cu1 N2 . 2_675 180.0(2)
C7 S1 C8 . . 87.1(3)
C1 N1 Cu1 . . 159.4(4)
C6 N2 C2 . . 116.5(5)
C6 N2 Cu1 . . 121.5(4)
C2 N2 Cu1 . . 122.0(3)
C7 N3 N4 . . 112.5(5)
C8 N4 N3 . . 112.8(4)
C11 N5 C12 . . 117.1(5)
Cu1 O1 H1B . . 118.7
Cu1 O1 H1C . . 124.5
H1B O1 H1C . . 108.3
H2B O2 H2C . . 110.6
N1 C1 S2 . . 179.8(5)
N2 C2 C3 . . 123.9(5)
N2 C2 H2 . . 118.0
C3 C2 H2 . . 118.0
C4 C3 C2 . . 119.0(5)
C4 C3 H3 . . 120.5
C2 C3 H3 . . 120.5
C3 C4 C5 . . 118.0(5)
C3 C4 C7 . . 121.8(5)
C5 C4 C7 . . 120.2(5)
C6 C5 C4 . . 118.4(5)
C6 C5 H5 . . 120.8
C4 C5 H5 . . 120.8
N2 C6 C5 . . 124.1(5)
N2 C6 H6 . . 118.0
C5 C6 H6 . . 118.0
N3 C7 C4 . . 124.0(5)
N3 C7 S1 . . 113.8(4)
C4 C7 S1 . . 122.1(4)
N4 C8 C9 . . 123.7(5)
N4 C8 S1 . . 113.7(4)
C9 C8 S1 . . 122.6(4)
C13 C9 C10 . . 118.0(5)
C13 C9 C8 . . 119.9(5)
C10 C9 C8 . . 122.0(5)
C11 C10 C9 . . 118.6(5)
C11 C10 H10 . . 120.7
C9 C10 H10 . . 120.7
N5 C11 C10 . . 124.0(6)
N5 C11 H11 . . 118.0
C10 C11 H11 . . 118.0
N5 C12 C13 . . 123.5(6)
N5 C12 H12 . . 118.2
C13 C12 H12 . . 118.2
C12 C13 C9 . . 118.7(6)
C12 C13 H13 . . 120.6
C9 C13 H13 . . 120.6

loop_
_geom_bond_atom_site_label_1
_geom_bond_atom_site_label_2
_geom_bond_site_symmetry_2
_geom_bond_distance
Cu1 N1 . 2.071(4)
Cu1 N1 2_675 2.071(4)
Cu1 O1 2_675 2.118(4)
Cu1 O1 . 2.118(4)
Cu1 N2 . 2.178(4)
Cu1 N2 2_675 2.178(4)
S1 C7 . 1.725(6)
S1 C8 . 1.726(5)
S2 C1 . 1.638(6)
N1 C1 . 1.150(7)
N2 C6 . 1.324(7)
N2 C2 . 1.325(7)
N3 C7 . 1.301(7)
N3 N4 . 1.375(6)
N4 C8 . 1.300(7)
N5 C11 . 1.305(7)
N5 C12 . 1.342(8)
O1 H1B . 0.8214
O1 H1C . 0.8200
O2 H2B . 0.8172
O2 H2C . 0.8159
C2 C3 . 1.372(8)
C2 H2 . 0.9300
C3 C4 . 1.365(8)
C3 H3 . 0.9300
C4 C5 . 1.388(8)
C4 C7 . 1.485(7)
C5 C6 . 1.372(7)
C5 H5 . 0.9300
C6 H6 . 0.9300
C8 C9 . 1.479(7)
C9 C13 . 1.382(7)
C9 C10 . 1.384(7)
C10 C11 . 1.382(8)
C10 H10 . 0.9300
C11 H11 . 0.9300
C12 C13 . 1.372(8)
C12 H12 . 0.9300
C13 H13 . 0.9300

loop_
_geom_hbond_atom_site_label_D
_geom_hbond_atom_site_label_H
_geom_hbond_atom_site_label_A
_geom_hbond_site_symmetry_A
_geom_hbond_distance_DH
_geom_hbond_distance_HA
_geom_hbond_distance_DA
_geom_hbond_angle_DHA
O2 H2B N5 . 0.82 2.03 2.835(6) 168.5
O2 H2C S2 2_566 0.82 2.90 3.541(4) 136.6
O1 H1B S2 1_455 0.82 2.50 3.303(4) 164.3
O1 H1C O2 1_654 0.82 1.95 2.761(6) 171.1
